data_2229468
loop_
_publ_author_name
'Selvanayagam, S.'
'Sridhar, B.'
'Ravikumar, K.'
'Saravanan, P.'
'Raghunathan, R.'

_publ_section_title
;
 1'-Methyl-4'-(1-naphthyl)-1'',2'',3'',4''-tetrahydroindane-2-spiro-2'-pyrrolidine-3'-spiro-2''-naphthalene-1,3,1''-trione
;
_journal_coeditor_code NG5116
_journal_issue 3
_journal_name_full 'Acta Crystallographica Section E'
_journal_page_first o629
_journal_paper_doi 10.1107/S1600536811004880
_journal_volume 67
_journal_year 2011
_chemical_formula_iupac 'C32 H25 N O3'
_chemical_formula_moiety 'C32 H25 N O3'
_chemical_formula_sum 'C32 H25 N O3'
_chemical_formula_weight 471.53
_chemical_name_systematic
;
1'-Methyl-4'-(1-naphthyl)-1'',2'',3'',4''-tetrahydroindane-2-spiro-2'-
pyrrolidine-3'-spiro-2''-naphthalene-1,3,1''-trione
;
_space_group_IT_number 19
_symmetry_cell_setting orthorhombic
_symmetry_space_group_name_Hall 'P 2ac 2ab'
_symmetry_space_group_name_H-M 'P 21 21 21'
_atom_sites_solution_hydrogens geom
_atom_sites_solution_primary direct
_atom_sites_solution_secondary difmap
_audit_creation_method SHELXL-97
_cell_angle_alpha 90.00
_cell_angle_beta 90.00
_cell_angle_gamma 90.00
_cell_formula_units_Z 4
_cell_length_a 10.8442(9)
_cell_length_b 11.4310(10)
_cell_length_c 19.2701(16)
_cell_measurement_reflns_used 18128
_cell_measurement_temperature 292(2)
_cell_measurement_theta_max 27.7
_cell_measurement_theta_min 2.2
_cell_volume 2388.7(3)
_computing_cell_refinement 'SAINT (Bruker, 2001)'
_computing_data_collection 'SMART (Bruker, 2001)'
_computing_data_reduction 'SAINT (Bruker, 2001)'
_computing_molecular_graphics 'ORTEP-3 (Farrugia, 1997) and PLATON (Spek, 2009)'
_computing_publication_material 'SHELXL97 (Sheldrick, 2008) and PLATON (Spek, 2009)'
_computing_structure_refinement 'SHELXL97 (Sheldrick, 2008)'
_computing_structure_solution 'SHELXS97 (Sheldrick, 2008)'
_diffrn_ambient_temperature 292(2)
_diffrn_measured_fraction_theta_full 1.000
_diffrn_measured_fraction_theta_max 0.994
_diffrn_measurement_device 'Bruker SMART APEX CCD area-detector'
_diffrn_measurement_device_type 'Bruker SMART APEX CCD area-detector'
_diffrn_measurement_method \w
_diffrn_radiation_monochromator graphite
_diffrn_radiation_source 'fine-focus sealed tube'
_diffrn_radiation_type MoK\a
_diffrn_radiation_wavelength 0.71073
_diffrn_reflns_av_R_equivalents 0.0252
_diffrn_reflns_av_sigmaI/netI 0.0150
_diffrn_reflns_limit_h_max 14
_diffrn_reflns_limit_h_min -14
_diffrn_reflns_limit_k_max 14
_diffrn_reflns_limit_k_min -15
_diffrn_reflns_limit_l_max 25
_diffrn_reflns_limit_l_min -24
_diffrn_reflns_number 28122
_diffrn_reflns_theta_full 25.00
_diffrn_reflns_theta_max 28.01
_diffrn_reflns_theta_min 2.07
_diffrn_standards_number 0
_exptl_absorpt_coefficient_mu 0.084
_exptl_absorpt_correction_type none
_exptl_crystal_colour Colourless
_exptl_crystal_density_diffrn 1.311
_exptl_crystal_density_method 'not measured'
_exptl_crystal_description Block
_exptl_crystal_F_000 992
_exptl_crystal_size_max 0.24
_exptl_crystal_size_mid 0.22
_exptl_crystal_size_min 0.20
_refine_diff_density_max 0.228
_refine_diff_density_min -0.161
_refine_ls_extinction_method none
_refine_ls_goodness_of_fit_ref 1.101
_refine_ls_hydrogen_treatment constr
_refine_ls_matrix_type full
_refine_ls_number_parameters 326
_refine_ls_number_reflns 3233
_refine_ls_number_restraints 0
_refine_ls_restrained_S_all 1.101
_refine_ls_R_factor_all 0.0432
_refine_ls_R_factor_gt 0.0391
_refine_ls_shift/su_max 0.000
_refine_ls_shift/su_mean 0.000
_refine_ls_structure_factor_coef Fsqd
_refine_ls_weighting_details 'calc w=1/[\s^2^(Fo^2^)+(0.0796P)^2^+0.0432P] where P=(Fo^2^+2Fc^2^)/3'
_refine_ls_weighting_scheme calc
_refine_ls_wR_factor_gt 0.1086
_refine_ls_wR_factor_ref 0.1122
_reflns_number_gt 2941
_reflns_number_total 3233
_reflns_threshold_expression I>2\s(I)
_cod_data_source_file ng5116.cif
_cod_data_source_block I
_cod_database_code 2229468
_cod_database_fobs_code 2229468

loop_
_symmetry_equiv_pos_as_xyz
'x, y, z'
'-x+1/2, -y, z+1/2'
'-x, y+1/2, -z+1/2'
'x+1/2, -y+1/2, -z'

loop_
_atom_site_type_symbol
_atom_site_label
_atom_site_fract_x
_atom_site_fract_y
_atom_site_fract_z
_atom_site_U_iso_or_equiv
_atom_site_adp_type
_atom_site_calc_flag
_atom_site_refinement_flags
_atom_site_occupancy
_atom_site_disorder_assembly
_atom_site_disorder_group
O O1 0.39079(16) 0.65842(13) 0.26515(8) 0.0626(4) Uani d . 1 . .
O O2 0.27742(18) 1.00671(13) 0.15142(9) 0.0670(4) Uani d . 1 . .
O O3 0.19107(14) 0.83352(13) 0.03036(7) 0.0548(4) Uani d . 1 . .
N N1 0.42985(14) 0.79880(14) 0.13310(8) 0.0437(3) Uani d . 1 . .
C C1 0.32344(15) 0.80317(14) 0.17897(8) 0.0373(3) Uani d . 1 . .
C C2 0.22397(15) 0.73033(13) 0.13771(8) 0.0344(3) Uani d . 1 . .
C C3 0.30573(15) 0.64431(14) 0.09301(8) 0.0379(3) Uani d . 1 . .
H H3 0.2908 0.6644 0.0443 0.045 Uiso calc R 1 . .
C C4 0.43936(17) 0.67881(18) 0.10855(11) 0.0500(4) Uani d . 1 . .
H H4A 0.4747 0.6285 0.1439 0.060 Uiso calc R 1 . .
H H4B 0.4897 0.6743 0.0670 0.060 Uiso calc R 1 . .
C C5 0.34951(17) 0.75451(17) 0.25266(9) 0.0453(4) Uani d . 1 . .
C C6 0.32235(18) 0.8468(2) 0.30327(9) 0.0526(5) Uani d . 1 . .
C C7 0.3266(2) 0.8410(3) 0.37595(11) 0.0731(7) Uani d . 1 . .
H H7 0.3516 0.7735 0.3989 0.088 Uiso calc R 1 . .
C C8 0.2919(3) 0.9403(4) 0.41183(14) 0.0961(12) Uani d . 1 . .
H H8 0.2931 0.9388 0.4601 0.115 Uiso calc R 1 . .
C C9 0.2557(3) 1.0410(4) 0.37891(19) 0.0943(11) Uani d . 1 . .
H H9 0.2323 1.1056 0.4051 0.113 Uiso calc R 1 . .
C C10 0.2536(2) 1.0476(2) 0.30753(15) 0.0730(7) Uani d . 1 . .
H H10 0.2307 1.1161 0.2849 0.088 Uiso calc R 1 . .
C C11 0.28692(19) 0.94840(19) 0.27055(11) 0.0530(5) Uani d . 1 . .
C C12 0.29105(18) 0.93236(16) 0.19442(10) 0.0463(4) Uani d . 1 . .
C C13 0.12866(17) 0.66910(15) 0.18410(9) 0.0412(4) Uani d . 1 . .
H H13A 0.0767 0.6198 0.1554 0.049 Uiso calc R 1 . .
H H13B 0.1716 0.6188 0.2166 0.049 Uiso calc R 1 . .
C C14 0.04745(18) 0.75315(19) 0.22442(9) 0.0474(4) Uani d . 1 . .
H H14A -0.0166 0.7092 0.2480 0.057 Uiso calc R 1 . .
H H14B 0.0968 0.7921 0.2595 0.057 Uiso calc R 1 . .
C C15 -0.01132(16) 0.84350(17) 0.17879(9) 0.0451(4) Uani d . 1 . .
C C16 -0.1179(2) 0.90178(19) 0.19927(13) 0.0607(6) Uani d . 1 . .
H H16 -0.1524 0.8854 0.2424 0.073 Uiso calc R 1 . .
C C17 -0.17298(18) 0.9832(2) 0.15681(15) 0.0664(6) Uani d . 1 . .
H H17 -0.2446 1.0208 0.1713 0.080 Uiso calc R 1 . .
C C18 -0.1227(2) 1.0096(2) 0.09295(15) 0.0639(6) Uani d . 1 . .
H H18 -0.1602 1.0648 0.0644 0.077 Uiso calc R 1 . .
C C19 -0.01693(18) 0.95372(18) 0.07168(11) 0.0517(4) Uani d . 1 . .
H H19 0.0173 0.9716 0.0287 0.062 Uiso calc R 1 . .
C C20 0.03943(16) 0.87038(16) 0.11414(9) 0.0417(4) Uani d . 1 . .
C C21 0.15470(15) 0.81437(15) 0.08854(8) 0.0379(3) Uani d . 1 . .
C C22 0.27640(16) 0.51479(15) 0.10044(9) 0.0392(3) Uani d . 1 . .
C C23 0.17262(16) 0.46728(15) 0.06386(8) 0.0394(3) Uani d . 1 . .
C C24 0.09433(18) 0.53423(18) 0.02056(10) 0.0481(4) Uani d . 1 . .
H H24 0.1111 0.6134 0.0144 0.058 Uiso calc R 1 . .
C C25 -0.0049(2) 0.4864(2) -0.01248(12) 0.0605(5) Uani d . 1 . .
H H25 -0.0552 0.5332 -0.0400 0.073 Uiso calc R 1 . .
C C26 -0.0314(2) 0.3677(2) -0.00510(14) 0.0702(6) Uani d . 1 . .
H H26 -0.0985 0.3352 -0.0281 0.084 Uiso calc R 1 . .
C C27 0.0406(2) 0.3001(2) 0.03549(13) 0.0656(6) Uani d . 1 . .
H H27 0.0218 0.2211 0.0401 0.079 Uiso calc R 1 . .
C C28 0.1443(2) 0.34598(15) 0.07131(10) 0.0480(4) Uani d . 1 . .
C C29 0.2201(2) 0.27509(17) 0.11260(11) 0.0577(5) Uani d . 1 . .
H H29 0.2024 0.1958 0.1169 0.069 Uiso calc R 1 . .
C C30 0.3187(2) 0.32053(19) 0.14624(12) 0.0600(5) Uani d . 1 . .
H H30 0.3686 0.2725 0.1732 0.072 Uiso calc R 1 . .
C C31 0.34582(19) 0.44138(18) 0.14031(10) 0.0509(4) Uani d . 1 . .
H H31 0.4130 0.4716 0.1644 0.061 Uiso calc R 1 . .
C C32 0.54458(19) 0.8442(2) 0.16095(12) 0.0592(5) Uani d . 1 . .
H H32A 0.5318 0.9224 0.1777 0.089 Uiso calc R 1 . .
H H32B 0.6061 0.8450 0.1251 0.089 Uiso calc R 1 . .
H H32C 0.5718 0.7954 0.1985 0.089 Uiso calc R 1 . .

loop_
_atom_site_aniso_label
_atom_site_aniso_U_11
_atom_site_aniso_U_22
_atom_site_aniso_U_33
_atom_site_aniso_U_12
_atom_site_aniso_U_13
_atom_site_aniso_U_23
O1 0.0718(9) 0.0584(8) 0.0577(8) 0.0018(8) -0.0114(7) 0.0189(7)
O2 0.0855(12) 0.0406(7) 0.0750(10) 0.0010(8) -0.0074(9) 0.0104(7)
O3 0.0616(8) 0.0629(8) 0.0400(6) 0.0169(7) 0.0096(6) 0.0150(6)
N1 0.0374(7) 0.0486(8) 0.0451(7) -0.0078(6) 0.0025(6) 0.0002(7)
C1 0.0399(8) 0.0374(8) 0.0346(7) -0.0028(7) -0.0015(6) 0.0035(6)
C2 0.0358(7) 0.0346(7) 0.0327(7) -0.0020(6) 0.0013(6) 0.0028(6)
C3 0.0376(8) 0.0387(8) 0.0373(7) 0.0012(6) 0.0013(6) -0.0007(6)
C4 0.0375(8) 0.0540(10) 0.0584(10) -0.0019(8) 0.0070(8) -0.0072(9)
C5 0.0437(9) 0.0532(10) 0.0391(8) -0.0092(8) -0.0046(7) 0.0081(7)
C6 0.0436(9) 0.0732(13) 0.0409(8) -0.0159(9) -0.0009(7) -0.0064(9)
C7 0.0628(13) 0.115(2) 0.0416(9) -0.0265(14) -0.0014(9) -0.0075(12)
C8 0.0746(17) 0.162(3) 0.0520(13) -0.036(2) 0.0115(13) -0.0458(19)
C9 0.0712(17) 0.124(3) 0.0873(19) -0.0207(19) 0.0137(15) -0.062(2)
C10 0.0568(12) 0.0728(14) 0.0895(17) -0.0096(12) 0.0046(12) -0.0365(14)
C11 0.0445(9) 0.0590(11) 0.0554(10) -0.0092(9) 0.0025(8) -0.0154(9)
C12 0.0448(9) 0.0405(8) 0.0535(9) -0.0047(8) -0.0013(8) -0.0034(8)
C13 0.0425(8) 0.0435(8) 0.0377(7) -0.0075(7) 0.0048(7) 0.0055(7)
C14 0.0445(8) 0.0577(10) 0.0399(8) -0.0105(8) 0.0119(7) -0.0032(8)
C15 0.0366(8) 0.0483(9) 0.0505(9) -0.0072(7) 0.0051(7) -0.0137(8)
C16 0.0459(10) 0.0619(12) 0.0744(14) -0.0072(9) 0.0156(10) -0.0261(11)
C17 0.0381(9) 0.0605(12) 0.1007(17) 0.0060(9) 0.0001(11) -0.0292(13)
C18 0.0488(10) 0.0517(11) 0.0913(17) 0.0112(9) -0.0177(11) -0.0161(11)
C19 0.0484(10) 0.0489(10) 0.0577(10) 0.0064(8) -0.0114(8) -0.0061(9)
C20 0.0362(8) 0.0430(8) 0.0459(8) 0.0014(7) -0.0026(7) -0.0069(7)
C21 0.0363(7) 0.0403(8) 0.0370(7) 0.0020(7) 0.0021(6) 0.0024(6)
C22 0.0406(8) 0.0386(8) 0.0383(7) 0.0046(7) 0.0025(7) -0.0006(6)
C23 0.0432(8) 0.0371(8) 0.0379(7) 0.0018(7) 0.0034(7) -0.0026(6)
C24 0.0519(10) 0.0474(9) 0.0449(9) -0.0006(8) -0.0057(8) 0.0011(7)
C25 0.0532(11) 0.0731(14) 0.0551(11) -0.0015(11) -0.0117(9) -0.0020(11)
C26 0.0621(13) 0.0746(15) 0.0740(15) -0.0168(12) -0.0070(11) -0.0181(13)
C27 0.0706(14) 0.0475(10) 0.0789(14) -0.0110(11) 0.0082(12) -0.0151(11)
C28 0.0580(11) 0.0361(8) 0.0501(9) 0.0004(8) 0.0097(8) -0.0059(7)
C29 0.0759(14) 0.0347(8) 0.0625(11) 0.0090(9) 0.0135(11) 0.0012(8)
C30 0.0762(14) 0.0471(10) 0.0566(11) 0.0250(10) 0.0023(11) 0.0087(9)
C31 0.0531(10) 0.0507(10) 0.0488(10) 0.0124(9) -0.0060(8) -0.0002(8)
C32 0.0446(9) 0.0717(13) 0.0613(11) -0.0167(10) -0.0039(9) 0.0028(11)

loop_
_atom_type_symbol
_atom_type_description
_atom_type_scat_dispersion_real
_atom_type_scat_dispersion_imag
_atom_type_scat_source
C C 0.0033 0.0000 'International Tables Vol C Tables 4.2.6.8 and 6.1.1.4'
H H 0.0000 0.0000 'International Tables Vol C Tables 4.2.6.8 and 6.1.1.4'
N N 0.0061 0.0000 'International Tables Vol C Tables 4.2.6.8 and 6.1.1.4'
O O 0.0106 0.0000 'International Tables Vol C Tables 4.2.6.8 and 6.1.1.4'

loop_
_geom_angle_atom_site_label_1
_geom_angle_atom_site_label_2
_geom_angle_atom_site_label_3
_geom_angle_site_symmetry_1
_geom_angle_site_symmetry_3
_geom_angle
_geom_angle_publ_flag
C32 N1 C1 . . 116.31(15) ?
C32 N1 C4 . . 113.40(16) ?
C1 N1 C4 . . 106.64(14) ?
N1 C1 C12 . . 109.27(14) ?
N1 C1 C5 . . 113.54(14) ?
C12 C1 C5 . . 101.98(14) ?
N1 C1 C2 . . 102.60(12) ?
C12 C1 C2 . . 116.46(14) ?
C5 C1 C2 . . 113.37(13) ?
C13 C2 C21 . . 108.26(13) ?
C13 C2 C1 . . 114.05(12) ?
C21 C2 C1 . . 108.27(12) ?
C13 C2 C3 . . 114.30(13) ?
C21 C2 C3 . . 109.00(12) ?
C1 C2 C3 . . 102.69(12) ?
C22 C3 C4 . . 115.47(15) ?
C22 C3 C2 . . 115.93(13) ?
C4 C3 C2 . . 105.32(13) ?
C22 C3 H3 . . 106.5 ?
C4 C3 H3 . . 106.5 ?
C2 C3 H3 . . 106.5 ?
N1 C4 C3 . . 103.85(14) ?
N1 C4 H4A . . 111.0 ?
C3 C4 H4A . . 111.0 ?
N1 C4 H4B . . 111.0 ?
C3 C4 H4B . . 111.0 ?
H4A C4 H4B . . 109.0 ?
O1 C5 C6 . . 126.50(17) ?
O1 C5 C1 . . 125.10(17) ?
C6 C5 C1 . . 108.31(16) ?
C11 C6 C7 . . 120.4(2) ?
C11 C6 C5 . . 111.01(16) ?
C7 C6 C5 . . 128.6(2) ?
C8 C7 C6 . . 116.9(3) ?
C8 C7 H7 . . 121.5 ?
C6 C7 H7 . . 121.5 ?
C9 C8 C7 . . 122.4(3) ?
C9 C8 H8 . . 118.8 ?
C7 C8 H8 . . 118.8 ?
C8 C9 C10 . . 120.8(3) ?
C8 C9 H9 . . 119.6 ?
C10 C9 H9 . . 119.6 ?
C9 C10 C11 . . 117.7(3) ?
C9 C10 H10 . . 121.2 ?
C11 C10 H10 . . 121.2 ?
C6 C11 C10 . . 121.8(2) ?
C6 C11 C12 . . 109.95(17) ?
C10 C11 C12 . . 128.2(2) ?
O2 C12 C11 . . 126.53(19) ?
O2 C12 C1 . . 124.96(17) ?
C11 C12 C1 . . 108.43(16) ?
C14 C13 C2 . . 113.59(14) ?
C14 C13 H13A . . 108.8 ?
C2 C13 H13A . . 108.8 ?
C14 C13 H13B . . 108.8 ?
C2 C13 H13B . . 108.8 ?
H13A C13 H13B . . 107.7 ?
C15 C14 C13 . . 112.50(14) ?
C15 C14 H14A . . 109.1 ?
C13 C14 H14A . . 109.1 ?
C15 C14 H14B . . 109.1 ?
C13 C14 H14B . . 109.1 ?
H14A C14 H14B . . 107.8 ?
C16 C15 C20 . . 118.4(2) ?
C16 C15 C14 . . 121.12(18) ?
C20 C15 C14 . . 120.50(16) ?
C17 C16 C15 . . 121.1(2) ?
C17 C16 H16 . . 119.5 ?
C15 C16 H16 . . 119.5 ?
C16 C17 C18 . . 120.4(2) ?
C16 C17 H17 . . 119.8 ?
C18 C17 H17 . . 119.8 ?
C19 C18 C17 . . 119.6(2) ?
C19 C18 H18 . . 120.2 ?
C17 C18 H18 . . 120.2 ?
C18 C19 C20 . . 120.5(2) ?
C18 C19 H19 . . 119.8 ?
C20 C19 H19 . . 119.8 ?
C15 C20 C19 . . 120.02(17) ?
C15 C20 C21 . . 122.15(17) ?
C19 C20 C21 . . 117.83(16) ?
O3 C21 C20 . . 120.24(16) ?
O3 C21 C2 . . 121.55(15) ?
C20 C21 C2 . . 118.21(14) ?
C31 C22 C23 . . 118.48(17) ?
C31 C22 C3 . . 122.43(17) ?
C23 C22 C3 . . 119.09(15) ?
C24 C23 C28 . . 117.09(17) ?
C24 C23 C22 . . 123.75(16) ?
C28 C23 C22 . . 119.15(16) ?
C25 C24 C23 . . 122.1(2) ?
C25 C24 H24 . . 118.9 ?
C23 C24 H24 . . 118.9 ?
C24 C25 C26 . . 120.3(2) ?
C24 C25 H25 . . 119.9 ?
C26 C25 H25 . . 119.9 ?
C27 C26 C25 . . 119.9(2) ?
C27 C26 H26 . . 120.1 ?
C25 C26 H26 . . 120.1 ?
C26 C27 C28 . . 121.9(2) ?
C26 C27 H27 . . 119.0 ?
C28 C27 H27 . . 119.0 ?
C29 C28 C27 . . 121.79(19) ?
C29 C28 C23 . . 119.48(19) ?
C27 C28 C23 . . 118.72(19) ?
C30 C29 C28 . . 120.87(18) ?
C30 C29 H29 . . 119.6 ?
C28 C29 H29 . . 119.6 ?
C29 C30 C31 . . 119.94(19) ?
C29 C30 H30 . . 120.0 ?
C31 C30 H30 . . 120.0 ?
C22 C31 C30 . . 122.0(2) ?
C22 C31 H31 . . 119.0 ?
C30 C31 H31 . . 119.0 ?
N1 C32 H32A . . 109.5 ?
N1 C32 H32B . . 109.5 ?
H32A C32 H32B . . 109.5 ?
N1 C32 H32C . . 109.5 ?
H32A C32 H32C . . 109.5 ?
H32B C32 H32C . . 109.5 ?

loop_
_geom_bond_atom_site_label_1
_geom_bond_atom_site_label_2
_geom_bond_site_symmetry_2
_geom_bond_distance
_geom_bond_publ_flag
O1 C5 . 1.210(3) ?
O2 C12 . 1.196(2) ?
O3 C21 . 1.208(2) ?
N1 C32 . 1.451(2) ?
N1 C1 . 1.454(2) ?
N1 C4 . 1.455(3) ?
C1 C12 . 1.547(2) ?
C1 C5 . 1.551(2) ?
C1 C2 . 1.578(2) ?
C2 C13 . 1.535(2) ?
C2 C21 . 1.544(2) ?
C2 C3 . 1.580(2) ?
C3 C22 . 1.521(2) ?
C3 C4 . 1.531(2) ?
C3 H3 . 0.9800 ?
C4 H4A . 0.9700 ?
C4 H4B . 0.9700 ?
C5 C6 . 1.466(3) ?
C6 C11 . 1.376(3) ?
C6 C7 . 1.403(3) ?
C7 C8 . 1.381(5) ?
C7 H7 . 0.9300 ?
C8 C9 . 1.372(5) ?
C8 H8 . 0.9300 ?
C9 C10 . 1.378(5) ?
C9 H9 . 0.9300 ?
C10 C11 . 1.387(3) ?
C10 H10 . 0.9300 ?
C11 C12 . 1.479(3) ?
C13 C14 . 1.517(3) ?
C13 H13A . 0.9700 ?
C13 H13B . 0.9700 ?
C14 C15 . 1.499(3) ?
C14 H14A . 0.9700 ?
C14 H14B . 0.9700 ?
C15 C16 . 1.391(3) ?
C15 C20 . 1.396(3) ?
C16 C17 . 1.376(4) ?
C16 H16 . 0.9300 ?
C17 C18 . 1.379(4) ?
C17 H17 . 0.9300 ?
C18 C19 . 1.376(3) ?
C18 H18 . 0.9300 ?
C19 C20 . 1.397(3) ?
C19 H19 . 0.9300 ?
C20 C21 . 1.489(2) ?
C22 C31 . 1.364(3) ?
C22 C23 . 1.435(2) ?
C23 C24 . 1.415(3) ?
C23 C28 . 1.428(2) ?
C24 C25 . 1.365(3) ?
C24 H24 . 0.9300 ?
C25 C26 . 1.394(4) ?
C25 H25 . 0.9300 ?
C26 C27 . 1.348(4) ?
C26 H26 . 0.9300 ?
C27 C28 . 1.419(3) ?
C27 H27 . 0.9300 ?
C28 C29 . 1.402(3) ?
C29 C30 . 1.354(3) ?
C29 H29 . 0.9300 ?
C30 C31 . 1.417(3) ?
C30 H30 . 0.9300 ?
C31 H31 . 0.9300 ?
C32 H32A . 0.9600 ?
C32 H32B . 0.9600 ?
C32 H32C . 0.9600 ?

loop_
_geom_hbond_atom_site_label_D
_geom_hbond_atom_site_label_H
_geom_hbond_atom_site_label_A
_geom_hbond_site_symmetry_A
_geom_hbond_distance_DH
_geom_hbond_distance_HA
_geom_hbond_distance_DA
_geom_hbond_angle_DHA
C3 H3 O3 . 0.98 2.23 2.772(2) 114
C4 H4A O1 . 0.97 2.53 3.072(3) 115
C13 H13B O1 . 0.97 2.59 3.246(3) 125
C29 H29 O2 1_545 0.93 2.40 3.218(2) 146
C17 H17 O1 3 0.93 2.55 3.442(3) 163
C14 H14B Cg1 . 0.97 2.51 3.146(2) 123

loop_
_geom_torsion_atom_site_label_1
_geom_torsion_atom_site_label_2
_geom_torsion_atom_site_label_3
_geom_torsion_atom_site_label_4
_geom_torsion_site_symmetry_1
_geom_torsion_site_symmetry_2
_geom_torsion_site_symmetry_3
_geom_torsion_site_symmetry_4
_geom_torsion
_geom_torsion_publ_flag
C32 N1 C1 C12 . . . . 64.5(2) ?
C4 N1 C1 C12 . . . . -167.92(15) ?
C32 N1 C1 C5 . . . . -48.6(2) ?
C4 N1 C1 C5 . . . . 78.99(18) ?
C32 N1 C1 C2 . . . . -171.34(16) ?
C4 N1 C1 C2 . . . . -43.74(17) ?
N1 C1 C2 C13 . . . . 151.52(14) ?
C12 C1 C2 C13 . . . . -89.21(17) ?
C5 C1 C2 C13 . . . . 28.67(19) ?
N1 C1 C2 C21 . . . . -87.90(15) ?
C12 C1 C2 C21 . . . . 31.37(18) ?
C5 C1 C2 C21 . . . . 149.25(14) ?
N1 C1 C2 C3 . . . . 27.30(15) ?
C12 C1 C2 C3 . . . . 146.57(14) ?
C5 C1 C2 C3 . . . . -95.55(15) ?
C13 C2 C3 C22 . . . . 1.7(2) ?
C21 C2 C3 C22 . . . . -119.53(15) ?
C1 C2 C3 C22 . . . . 125.80(14) ?
C13 C2 C3 C4 . . . . -127.23(16) ?
C21 C2 C3 C4 . . . . 111.49(16) ?
C1 C2 C3 C4 . . . . -3.18(16) ?
C32 N1 C4 C3 . . . . 171.27(16) ?
C1 N1 C4 C3 . . . . 41.97(18) ?
C22 C3 C4 N1 . . . . -151.38(14) ?
C2 C3 C4 N1 . . . . -22.13(18) ?
N1 C1 C5 O1 . . . . -54.7(2) ?
C12 C1 C5 O1 . . . . -172.11(18) ?
C2 C1 C5 O1 . . . . 61.9(2) ?
N1 C1 C5 C6 . . . . 122.12(16) ?
C12 C1 C5 C6 . . . . 4.71(18) ?
C2 C1 C5 C6 . . . . -121.30(15) ?
O1 C5 C6 C11 . . . . 174.55(19) ?
C1 C5 C6 C11 . . . . -2.2(2) ?
O1 C5 C6 C7 . . . . -6.6(3) ?
C1 C5 C6 C7 . . . . 176.6(2) ?
C11 C6 C7 C8 . . . . 1.1(3) ?
C5 C6 C7 C8 . . . . -177.6(2) ?
C6 C7 C8 C9 . . . . -0.6(4) ?
C7 C8 C9 C10 . . . . -0.6(5) ?
C8 C9 C10 C11 . . . . 1.3(4) ?
C7 C6 C11 C10 . . . . -0.5(3) ?
C5 C6 C11 C10 . . . . 178.48(18) ?
C7 C6 C11 C12 . . . . 179.53(19) ?
C5 C6 C11 C12 . . . . -1.5(2) ?
C9 C10 C11 C6 . . . . -0.7(4) ?
C9 C10 C11 C12 . . . . 179.3(2) ?
C6 C11 C12 O2 . . . . -172.2(2) ?
C10 C11 C12 O2 . . . . 7.8(4) ?
C6 C11 C12 C1 . . . . 4.7(2) ?
C10 C11 C12 C1 . . . . -175.3(2) ?
N1 C1 C12 O2 . . . . 50.9(2) ?
C5 C1 C12 O2 . . . . 171.4(2) ?
C2 C1 C12 O2 . . . . -64.7(2) ?
N1 C1 C12 C11 . . . . -126.03(16) ?
C5 C1 C12 C11 . . . . -5.58(18) ?
C2 C1 C12 C11 . . . . 118.38(16) ?
C21 C2 C13 C14 . . . . -55.95(19) ?
C1 C2 C13 C14 . . . . 64.64(19) ?
C3 C2 C13 C14 . . . . -177.63(14) ?
C2 C13 C14 C15 . . . . 51.9(2) ?
C13 C14 C15 C16 . . . . 157.93(17) ?
C13 C14 C15 C20 . . . . -21.5(2) ?
C20 C15 C16 C17 . . . . 0.6(3) ?
C14 C15 C16 C17 . . . . -178.84(18) ?
C15 C16 C17 C18 . . . . -0.6(3) ?
C16 C17 C18 C19 . . . . 0.1(3) ?
C17 C18 C19 C20 . . . . 0.3(3) ?
C16 C15 C20 C19 . . . . -0.2(3) ?
C14 C15 C20 C19 . . . . 179.24(17) ?
C16 C15 C20 C21 . . . . 178.65(16) ?
C14 C15 C20 C21 . . . . -1.9(3) ?
C18 C19 C20 C15 . . . . -0.2(3) ?
C18 C19 C20 C21 . . . . -179.14(17) ?
C15 C20 C21 O3 . . . . 174.69(18) ?
C19 C20 C21 O3 . . . . -6.4(3) ?
C15 C20 C21 C2 . . . . -4.2(2) ?
C19 C20 C21 C2 . . . . 174.68(16) ?
C13 C2 C21 O3 . . . . -146.97(17) ?
C1 C2 C21 O3 . . . . 88.92(19) ?
C3 C2 C21 O3 . . . . -22.1(2) ?
C13 C2 C21 C20 . . . . 31.93(19) ?
C1 C2 C21 C20 . . . . -92.19(16) ?
C3 C2 C21 C20 . . . . 156.82(14) ?
C4 C3 C22 C31 . . . . 22.4(2) ?
C2 C3 C22 C31 . . . . -101.47(19) ?
C4 C3 C22 C23 . . . . -157.10(15) ?
C2 C3 C22 C23 . . . . 79.05(19) ?
C31 C22 C23 C24 . . . . -179.52(17) ?
C3 C22 C23 C24 . . . . 0.0(3) ?
C31 C22 C23 C28 . . . . 1.1(2) ?
C3 C22 C23 C28 . . . . -179.40(15) ?
C28 C23 C24 C25 . . . . 0.6(3) ?
C22 C23 C24 C25 . . . . -178.80(18) ?
C23 C24 C25 C26 . . . . -0.9(3) ?
C24 C25 C26 C27 . . . . 0.8(4) ?
C25 C26 C27 C28 . . . . -0.3(4) ?
C26 C27 C28 C29 . . . . -179.0(2) ?
C26 C27 C28 C23 . . . . -0.1(3) ?
C24 C23 C28 C29 . . . . 178.86(18) ?
C22 C23 C28 C29 . . . . -1.7(3) ?
C24 C23 C28 C27 . . . . -0.1(3) ?
C22 C23 C28 C27 . . . . 179.34(17) ?
C27 C28 C29 C30 . . . . 179.9(2) ?
C23 C28 C29 C30 . . . . 0.9(3) ?
C28 C29 C30 C31 . . . . 0.4(3) ?
C23 C22 C31 C30 . . . . 0.3(3) ?
C3 C22 C31 C30 . . . . -179.19(18) ?
C29 C30 C31 C22 . . . . -1.1(3) ?

loop_
_cod_related_entry_id
_cod_related_entry_database
_cod_related_entry_code
1 ChemSpider 30656546
